data_4075290
loop_
_publ_author_name
'Peters, Ren\'e'
'Xin, Zhuo-qun'
'Fischer, Daniel F.'
'Schweizer, W. Bernd'

_publ_section_title
;
 Synthesis and Diastereoselectiveortho-Lithiation/Cyclopalladation of
 Enantiopure
 [2-Imidazolyl]-1&#x2018;,2&#x2018;,3&#x2018;,4&#x2018;,5&#x2018;-pentamethylferrocenes
 and
 -1&#x2018;,2&#x2018;,3&#x2018;,4&#x2018;,5&#x2018;-pentaphenylferrocenes
;
_journal_issue 12
_journal_name_full Organometallics
_journal_page_first 2917
_journal_paper_doi 10.1021/om060187o
_journal_volume 25
_journal_year 2006
_chemical_compound_source 'Peters laboratory'
_chemical_formula_moiety 'C44 H46 Fe I N2 P Pd '
_chemical_formula_sum 'C44 H46 Fe I N2 P Pd'
_chemical_formula_weight 922.991
_chemical_name_systematic
;
 ?
;
_space_group_IT_number 19
_symmetry_cell_setting orthorhombic
_symmetry_space_group_name_Hall 'P 2ac 2ab'
_symmetry_space_group_name_H-M 'P 21 21 21'
_atom_sites_solution_primary direct
_atom_sites_solution_secondary difmap
_audit_creation_method maXus
_cell_angle_alpha 90.00
_cell_angle_beta 90.00
_cell_angle_gamma 90.00
_cell_formula_units_Z 4
_cell_length_a 8.8571(2)
_cell_length_b 20.2970(4)
_cell_length_c 21.4132(4)
_cell_measurement_reflns_used 34896
_cell_measurement_temperature 153
_cell_measurement_theta_max 27.485
_cell_measurement_theta_min 0.998
_cell_volume 3849.51(14)
_computing_cell_refinement 'HKL Scalepack (Otwinowski & Minor 1997)'
_computing_data_collection KappaCCD
_computing_data_reduction 'Denzo and Scalepak (Otwinowski & Minor, 1997)'
_computing_structure_refinement 'SHELXL-97 (Sheldrick, 1997)'
_computing_structure_solution 'SIR97(Cascarano al.,Acta Cryst.,1996,A52,C-79)'
_diffrn_measured_fraction_theta_full 0.976
_diffrn_measured_fraction_theta_max 0.976
_diffrn_measurement_device KappaCCD
_diffrn_measurement_method CCD
_diffrn_orient_matrix_type X=UH
_diffrn_orient_matrix_UB_11 -0.05007
_diffrn_orient_matrix_UB_12 -0.07504
_diffrn_orient_matrix_UB_13 -0.06789
_diffrn_orient_matrix_UB_21 0.00704
_diffrn_orient_matrix_UB_22 -0.03521
_diffrn_orient_matrix_UB_23 0.03373
_diffrn_orient_matrix_UB_31 -0.04132
_diffrn_orient_matrix_UB_32 0.01017
_diffrn_orient_matrix_UB_33 0.01923
_diffrn_radiation_source 'fine-focus sealed tube'
_diffrn_radiation_type ' MoK\a'
_diffrn_radiation_wavelength_id all
_diffrn_reflns_av_R_equivalents 0.040
_diffrn_reflns_limit_h_max 11
_diffrn_reflns_limit_h_min -11
_diffrn_reflns_limit_k_max 26
_diffrn_reflns_limit_k_min -26
_diffrn_reflns_limit_l_max 27
_diffrn_reflns_limit_l_min -27
_diffrn_reflns_number 8470
_diffrn_reflns_theta_full 27.48
_diffrn_reflns_theta_max 27.48
_diffrn_reflns_theta_min 1.00
_exptl_absorpt_coefficient_mu 1.721
_exptl_absorpt_correction_T_max 1.262
_exptl_absorpt_correction_T_min 1.250
_exptl_absorpt_correction_type cylinder
_exptl_crystal_colour brown
_exptl_crystal_density_diffrn 1.593
_exptl_crystal_density_method 'not measured'
_exptl_crystal_description Cube
_exptl_crystal_size_max .24
_exptl_crystal_size_mid .16
_exptl_crystal_size_min .16
_refine_diff_density_max 1.844
_refine_diff_density_min -1.451
_refine_diff_density_rms 0.268
_refine_ls_abs_structure_details 'Flack H D (1983), Acta Cryst. A39, 876-881'
_refine_ls_abs_structure_Flack -0.01(3)
_refine_ls_extinction_method none
_refine_ls_goodness_of_fit_ref 1.285
_refine_ls_hydrogen_treatment constr
_refine_ls_matrix_type full
_refine_ls_number_parameters 451
_refine_ls_number_reflns 8449
_refine_ls_number_restraints 0
_refine_ls_restrained_S_all 1.285
_refine_ls_R_factor_all 0.0605
_refine_ls_R_factor_gt 0.0560
_refine_ls_shift/su_max 0.005
_refine_ls_shift/su_mean 0.001
_refine_ls_structure_factor_coef Fsqd
_refine_ls_weighting_details 'calc w=1/[\s^2^(Fo^2^)+ (0.1000P)^2^+0.0000P] where P=(Fo^2^+2Fc^2^)/3'
_refine_ls_weighting_scheme calc
_refine_ls_wR_factor_gt 0.1543
_refine_ls_wR_factor_ref 0.1612
_reflns_number_gt 7949
_reflns_number_total 8449
_reflns_threshold_expression >2sigma(I)
_cod_data_source_file om060187osi20060226_064538.cif
_cod_data_source_block global
_cod_depositor_comments
;
The following automatic conversions were performed:

'_symmetry_cell_setting' value 'Orthorhombic' changed to
'orthorhombic' according to
/home/saulius/struct/CIF-dictionaries/cif_core.dic dictionary named
'cif_core.dic' version 2.4.1 from 2010-06-29.

Automatic conversion script
Id: cif_fix_values 1715 2011-07-08 13:25:40Z adriana 
;
_cod_original_sg_symbol_H-M 'P 21 21 21    '
_cod_original_formula_sum 'C44 H46 Fe I N2 P Pd '
_cod_database_code 4075290

loop_
_symmetry_equiv_pos_as_xyz
+X,+Y,+Z
'-X+ 1/2,-Y,+Z+ 1/2'
'+X+ 1/2,-Y+ 1/2,-Z'
'-X,+Y+ 1/2,-Z+ 1/2'

loop_
_atom_site_label
_atom_site_type_symbol
_atom_site_fract_x
_atom_site_fract_y
_atom_site_fract_z
_atom_site_U_iso_or_equiv
_atom_site_adp_type
_atom_site_occupancy
_atom_site_symmetry_multiplicity
_atom_site_calc_flag
_atom_site_refinement_flags
Pd1 Pd 0.18571(5) -0.04794(2) -0.770198(19) 0.01949(12) Uani 1 1 d .
I3 I 0.29026(6) 0.02671(2) -0.675440(19) 0.03244(14) Uani 1 1 d .
Fe2 Fe 0.19524(10) -0.14145(4) -0.92012(4) 0.01891(18) Uani 1 1 d .
P4 P 0.09680(18) -0.12055(8) -0.69876(7) 0.0221(3) Uani 1 1 d .
N5 N 0.2514(6) 0.0208(3) -0.8393(2) 0.0237(10) Uani 1 1 d .
N6 N 0.2245(7) 0.0585(2) -0.9367(2) 0.0255(11) Uani 1 1 d .
C7 C 0.0941(7) -0.0900(3) -0.8473(3) 0.0207(11) Uani 1 1 d .
C8 C 0.0022(7) -0.1451(3) -0.8659(3) 0.0236(12) Uani 1 1 d .
C9 C -0.0338(6) -0.1386(3) -0.9299(3) 0.0266(13) Uani 1 1 d .
C10 C 0.0310(7) -0.0806(3) -0.9537(3) 0.0254(13) Uani 1 1 d .
C11 C 0.1106(6) -0.0501(3) -0.9025(3) 0.0200(11) Uani 1 1 d .
C12 C 0.3512(7) -0.2130(3) -0.8940(3) 0.0247(12) Uani 1 1 d .
C13 C 0.4265(7) -0.1528(3) -0.9093(3) 0.0262(14) Uani 1 1 d .
C14 C 0.3862(8) -0.1356(3) -0.9724(3) 0.0291(14) Uani 1 1 d .
C15 C 0.2907(8) -0.1870(3) -0.9960(3) 0.0269(13) Uani 1 1 d .
C16 C 0.2678(7) -0.2341(3) -0.9474(3) 0.0247(13) Uani 1 1 d .
C17 C 0.3647(8) -0.2498(4) -0.8337(3) 0.0320(15) Uani 1 1 d .
C18 C 0.5282(9) -0.1157(4) -0.8662(4) 0.0412(18) Uani 1 1 d .
C19 C 0.4444(9) -0.0779(4) -1.0084(4) 0.0343(16) Uani 1 1 d .
C20 C 0.2260(10) -0.1904(4) -1.0609(3) 0.0397(18) Uani 1 1 d .
C21 C 0.1750(8) -0.2955(3) -0.9509(4) 0.0338(15) Uani 1 1 d .
C22 C 0.1976(7) 0.0107(3) -0.8947(3) 0.0193(11) Uani 1 1 d .
C23 C 0.3318(7) 0.0864(3) -0.8399(3) 0.0230(12) Uani 1 1 d .
C24 C 0.2848(8) 0.1153(3) -0.9042(3) 0.0265(13) Uani 1 1 d .
C25 C 0.1674(8) 0.1708(3) -0.8977(3) 0.0313(14) Uani 1 1 d .
C26 C 0.1625(9) 0.0631(4) -0.9997(3) 0.0340(16) Uani 1 1 d .
C27 C 0.5041(7) 0.0790(3) -0.8322(3) 0.0225(12) Uani 1 1 d .
C28 C 0.5767(8) 0.1054(4) -0.7813(3) 0.0326(15) Uani 1 1 d .
C29 C 0.7315(8) 0.0996(4) -0.7742(4) 0.0383(16) Uani 1 1 d .
C30 C 0.8162(8) 0.0681(4) -0.8197(4) 0.0369(15) Uani 1 1 d .
C31 C 0.7452(8) 0.0438(4) -0.8724(4) 0.0386(17) Uani 1 1 d .
C32 C 0.5903(8) 0.0503(4) -0.8787(3) 0.0318(14) Uani 1 1 d .
C33 C 0.2394(7) -0.1641(3) -0.6524(3) 0.0265(13) Uani 1 1 d .
C34 C 0.2009(10) -0.2177(4) -0.6141(4) 0.0388(17) Uani 1 1 d .
C35 C 0.3039(12) -0.2498(4) -0.5779(4) 0.046(2) Uani 1 1 d .
C36 C 0.4544(10) -0.2289(4) -0.5792(4) 0.045(2) Uani 1 1 d .
C37 C 0.4942(9) -0.1782(4) -0.6171(4) 0.0390(18) Uani 1 1 d .
C38 C 0.3899(7) -0.1451(3) -0.6547(3) 0.0288(14) Uani 1 1 d .
C39 C -0.0270(6) -0.1887(3) -0.7237(3) 0.0228(12) Uani 1 1 d .
C40 C -0.1814(7) -0.1776(3) -0.7300(3) 0.0279(13) Uani 1 1 d .
C41 C -0.2734(8) -0.2269(4) -0.7547(3) 0.0332(15) Uani 1 1 d .
C42 C -0.2144(8) -0.2867(3) -0.7743(3) 0.0269(12) Uani 1 1 d .
C43 C -0.0606(7) -0.2981(3) -0.7667(3) 0.0306(14) Uani 1 1 d .
C44 C 0.0316(8) -0.2495(3) -0.7411(3) 0.0281(13) Uani 1 1 d .
C45 C -0.0309(7) -0.0790(3) -0.6440(3) 0.0289(14) Uani 1 1 d .
C46 C -0.1201(9) -0.0295(4) -0.6661(4) 0.0384(17) Uani 1 1 d .
C47 C -0.2327(10) -0.0017(5) -0.6295(5) 0.050(2) Uani 1 1 d .
C48 C -0.2545(10) -0.0238(5) -0.5691(5) 0.052(2) Uani 1 1 d .
C49 C -0.1660(11) -0.0728(5) -0.5459(4) 0.049(2) Uani 1 1 d .
C50 C -0.0556(8) -0.1017(4) -0.5826(3) 0.0350(16) Uani 1 1 d .
H8 H -0.0286 -0.1793 -0.8400 0.028 Uiso 1 1 calc R
H9 H -0.0915 -0.1682 -0.9529 0.032 Uiso 1 1 calc R
H10 H 0.0239 -0.0649 -0.9944 0.031 Uiso 1 1 calc R
H17A H 0.4660 -0.2659 -0.8291 0.048 Uiso 1 1 calc R
H17B H 0.2958 -0.2863 -0.8338 0.048 Uiso 1 1 calc R
H17C H 0.3409 -0.2209 -0.7996 0.048 Uiso 1 1 calc R
H18A H 0.4848 -0.1149 -0.8252 0.062 Uiso 1 1 calc R
H18B H 0.5404 -0.0715 -0.8812 0.062 Uiso 1 1 calc R
H18C H 0.6250 -0.1370 -0.8646 0.062 Uiso 1 1 calc R
H19A H 0.4525 -0.0895 -1.0518 0.051 Uiso 1 1 calc R
H19B H 0.5419 -0.0656 -0.9928 0.051 Uiso 1 1 calc R
H19C H 0.3759 -0.0415 -1.0039 0.051 Uiso 1 1 calc R
H20A H 0.2053 -0.1467 -1.0756 0.060 Uiso 1 1 calc R
H20B H 0.1341 -0.2155 -1.0602 0.060 Uiso 1 1 calc R
H20C H 0.2974 -0.2113 -1.0883 0.060 Uiso 1 1 calc R
H21A H 0.2370 -0.3313 -0.9649 0.051 Uiso 1 1 calc R
H21B H 0.0933 -0.2891 -0.9797 0.051 Uiso 1 1 calc R
H21C H 0.1351 -0.3054 -0.9103 0.051 Uiso 1 1 calc R
H23 H 0.2972 0.1149 -0.8071 0.028 Uiso 1 1 d R
H24 H 0.3715 0.1338 -0.9246 0.032 Uiso 1 1 d R
H25A H 0.2093 0.2079 -0.8760 0.038 Uiso 1 1 d R
H25B H 0.0827 0.1539 -0.8747 0.038 Uiso 1 1 d R
H25C H 0.1348 0.1842 -0.9385 0.038 Uiso 1 1 d R
H26A H 0.1999 0.1023 -1.0195 0.041 Uiso 1 1 d R
H26B H 0.0543 0.0651 -0.9974 0.041 Uiso 1 1 d R
H26C H 0.1920 0.0253 -1.0237 0.041 Uiso 1 1 d R
H28 H 0.5172 0.1274 -0.7502 0.039 Uiso 1 1 d R
H29 H 0.7782 0.1179 -0.7377 0.046 Uiso 1 1 d R
H30 H 0.9229 0.0613 -0.8151 0.044 Uiso 1 1 d R
H31 H 0.8043 0.0242 -0.9051 0.046 Uiso 1 1 d R
H32 H 0.5420 0.0342 -0.9158 0.038 Uiso 1 1 d R
H34 H 0.0975 -0.2318 -0.6118 0.047 Uiso 1 1 d R
H35 H 0.2719 -0.2870 -0.5535 0.056 Uiso 1 1 d R
H36 H 0.5272 -0.2492 -0.5521 0.054 Uiso 1 1 d R
H37 H 0.5975 -0.1642 -0.6203 0.047 Uiso 1 1 d R
H38 H 0.4210 -0.1097 -0.6815 0.035 Uiso 1 1 d R
H40 H -0.2259 -0.1367 -0.7171 0.033 Uiso 1 1 d R
H41 H -0.3800 -0.2195 -0.7587 0.040 Uiso 1 1 d R
H42 H -0.2788 -0.3189 -0.7935 0.032 Uiso 1 1 d R
H43 H -0.0202 -0.3402 -0.7785 0.037 Uiso 1 1 d R
H44 H 0.1365 -0.2593 -0.7347 0.034 Uiso 1 1 d R
H46 H -0.1047 -0.0144 -0.7081 0.046 Uiso 1 1 d R
H47 H -0.2964 0.0331 -0.6446 0.060 Uiso 1 1 d R
H48 H -0.3315 -0.0050 -0.5431 0.062 Uiso 1 1 d R
H49 H -0.1798 -0.0885 -0.5040 0.059 Uiso 1 1 d R
H50 H 0.0054 -0.1364 -0.5656 0.042 Uiso 1 1 d R

loop_
_atom_site_aniso_label
_atom_site_aniso_U_11
_atom_site_aniso_U_22
_atom_site_aniso_U_33
_atom_site_aniso_U_23
_atom_site_aniso_U_13
_atom_site_aniso_U_12
Pd1 0.0155(2) 0.0232(2) 0.0198(2) -0.00092(15) 0.00086(17) -0.00142(16)
I3 0.0411(3) 0.0306(2) 0.0256(2) -0.00343(15) -0.00028(19) -0.00876(18)
Fe2 0.0130(4) 0.0227(4) 0.0211(4) -0.0010(3) -0.0007(3) 0.0005(3)
P4 0.0155(7) 0.0282(8) 0.0226(7) 0.0001(6) 0.0017(6) -0.0014(6)
N5 0.022(2) 0.028(3) 0.021(2) 0.0027(19) -0.002(2) -0.002(2)
N6 0.029(3) 0.018(2) 0.030(3) 0.0004(19) 0.000(2) 0.004(2)
C7 0.011(3) 0.031(3) 0.020(3) -0.003(2) 0.000(2) 0.001(2)
C8 0.016(3) 0.028(3) 0.026(3) -0.002(2) 0.005(2) -0.001(2)
C9 0.006(2) 0.035(3) 0.039(4) -0.004(3) -0.004(2) 0.000(2)
C10 0.020(3) 0.033(3) 0.023(3) -0.003(2) -0.008(2) 0.004(2)
C11 0.006(2) 0.025(3) 0.028(3) -0.001(2) -0.001(2) 0.004(2)
C12 0.018(3) 0.024(3) 0.033(3) 0.001(2) 0.000(2) 0.001(2)
C13 0.007(2) 0.022(3) 0.049(4) -0.003(3) 0.005(3) 0.003(2)
C14 0.027(3) 0.027(3) 0.033(3) 0.002(3) 0.010(3) 0.009(3)
C15 0.026(3) 0.026(3) 0.029(3) 0.003(2) 0.007(3) 0.006(3)
C16 0.018(3) 0.032(3) 0.024(3) -0.005(2) 0.001(2) 0.002(2)
C17 0.022(3) 0.040(4) 0.034(4) 0.012(3) -0.002(3) 0.003(3)
C18 0.032(4) 0.031(4) 0.061(5) 0.000(3) -0.019(4) -0.006(3)
C19 0.027(4) 0.040(4) 0.036(4) 0.007(3) 0.010(3) 0.000(3)
C20 0.056(5) 0.039(4) 0.024(3) -0.005(3) -0.001(3) 0.013(4)
C21 0.026(3) 0.030(3) 0.046(4) -0.007(3) -0.005(3) 0.001(3)
C22 0.020(3) 0.017(2) 0.021(3) -0.0007(18) 0.001(2) 0.008(2)
C23 0.023(3) 0.020(3) 0.025(3) 0.002(2) 0.004(2) -0.003(2)
C24 0.025(3) 0.029(3) 0.026(3) 0.001(2) -0.004(2) -0.006(3)
C25 0.031(4) 0.031(3) 0.032(3) 0.005(3) -0.006(3) 0.000(3)
C26 0.036(4) 0.034(4) 0.032(3) 0.007(3) -0.004(3) 0.001(3)
C27 0.017(3) 0.024(3) 0.026(3) 0.004(2) 0.002(2) -0.003(2)
C28 0.019(3) 0.039(4) 0.039(4) -0.004(3) 0.002(3) -0.002(3)
C29 0.021(3) 0.042(4) 0.053(4) -0.005(3) -0.007(3) -0.009(3)
C30 0.014(3) 0.044(4) 0.053(4) 0.004(3) 0.000(3) -0.002(3)
C31 0.023(3) 0.043(4) 0.049(4) 0.000(3) 0.009(3) -0.003(3)
C32 0.022(3) 0.035(3) 0.039(4) -0.007(3) -0.005(3) -0.003(3)
C33 0.018(3) 0.032(3) 0.030(3) -0.003(2) 0.000(2) 0.003(2)
C34 0.042(4) 0.033(4) 0.042(4) 0.007(3) -0.019(4) -0.008(3)
C35 0.063(6) 0.029(4) 0.047(4) 0.010(3) -0.007(4) 0.015(4)
C36 0.047(5) 0.044(5) 0.043(4) 0.001(3) -0.017(4) 0.021(4)
C37 0.026(3) 0.048(4) 0.043(4) -0.017(3) -0.008(3) 0.015(3)
C38 0.019(3) 0.027(3) 0.040(4) -0.005(3) 0.002(3) 0.000(3)
C39 0.012(3) 0.028(3) 0.028(3) 0.005(2) -0.001(2) -0.004(2)
C40 0.017(3) 0.037(3) 0.029(3) 0.005(2) -0.003(3) 0.002(3)
C41 0.019(3) 0.043(4) 0.037(4) 0.003(3) -0.007(3) -0.001(3)
C42 0.026(3) 0.031(3) 0.023(3) 0.001(2) -0.003(3) -0.009(3)
C43 0.023(3) 0.029(3) 0.040(4) 0.001(3) -0.001(3) -0.002(3)
C44 0.019(3) 0.038(4) 0.028(3) 0.000(3) 0.002(3) -0.003(3)
C45 0.019(3) 0.034(4) 0.034(3) -0.010(3) 0.000(3) -0.004(3)
C46 0.031(4) 0.038(4) 0.047(4) -0.004(3) 0.015(3) 0.008(3)
C47 0.029(4) 0.047(5) 0.073(6) -0.010(4) 0.024(4) 0.007(3)
C48 0.034(4) 0.058(5) 0.063(6) -0.021(4) 0.027(4) -0.008(4)
C49 0.044(5) 0.068(6) 0.036(4) -0.018(4) 0.017(4) -0.014(4)
C50 0.028(3) 0.051(4) 0.027(3) -0.004(3) 0.010(3) -0.004(3)

loop_
_atom_type_symbol
_atom_type_description
_atom_type_scat_dispersion_real
_atom_type_scat_dispersion_imag
_atom_type_scat_source
C C 0.0033 0.0016 'International Tables Vol C Tables 4.2.6.8 and 6.1.1.4'
H H 0.0000 0.0000 'International Tables Vol C Tables 4.2.6.8 and 6.1.1.4'
Fe Fe 0.3463 0.8444 'International Tables Vol C Tables 4.2.6.8 and 6.1.1.4'
I I -0.4742 1.8119 'International Tables Vol C Tables 4.2.6.8 and 6.1.1.4'
N N 0.0061 0.0033 'International Tables Vol C Tables 4.2.6.8 and 6.1.1.4'
P P 0.1023 0.0942 'International Tables Vol C Tables 4.2.6.8 and 6.1.1.4'
Pd Pd -0.9988 1.0072 'International Tables Vol C Tables 4.2.6.8 and 6.1.1.4'

loop_
_diffrn_radiation_wavelength
0.71073

loop_
_geom_angle_atom_site_label_1
_geom_angle_atom_site_label_2
_geom_angle_atom_site_label_3
_geom_angle
C7 Pd1 N5 79.6(2)
C7 Pd1 P4 97.84(18)
N5 Pd1 P4 175.60(16)
C7 Pd1 I3 170.61(18)
N5 Pd1 I3 93.48(14)
P4 Pd1 I3 88.67(4)
C14 Fe2 C11 110.8(3)
C14 Fe2 C10 111.4(3)
C11 Fe2 C10 41.4(2)
C14 Fe2 C9 140.3(3)
C11 Fe2 C9 68.1(2)
C10 Fe2 C9 40.3(3)
C14 Fe2 C15 41.2(3)
C11 Fe2 C15 135.1(2)
C10 Fe2 C15 106.7(3)
C9 Fe2 C15 109.9(3)
C14 Fe2 C8 178.5(3)
C11 Fe2 C8 67.9(2)
C10 Fe2 C8 68.3(3)
C9 Fe2 C8 40.3(3)
C15 Fe2 C8 140.3(3)
C14 Fe2 C16 68.9(3)
C11 Fe2 C16 173.5(2)
C10 Fe2 C16 132.2(2)
C9 Fe2 C16 107.8(3)
C15 Fe2 C16 40.5(2)
C8 Fe2 C16 112.5(3)
C14 Fe2 C13 41.0(3)
C11 Fe2 C13 116.4(2)
C10 Fe2 C13 144.2(3)
C9 Fe2 C13 175.2(3)
C15 Fe2 C13 68.3(3)
C8 Fe2 C13 138.6(3)
C16 Fe2 C13 67.9(2)
C14 Fe2 C7 137.9(3)
C11 Fe2 C7 41.0(2)
C10 Fe2 C7 69.7(2)
C9 Fe2 C7 68.6(3)
C15 Fe2 C7 176.0(3)
C8 Fe2 C7 40.6(2)
C16 Fe2 C7 143.2(3)
C13 Fe2 C7 113.4(3)
C14 Fe2 C12 68.7(3)
C11 Fe2 C12 146.2(2)
C10 Fe2 C12 172.3(3)
C9 Fe2 C12 135.1(3)
C15 Fe2 C12 68.0(3)
C8 Fe2 C12 111.9(3)
C16 Fe2 C12 40.2(3)
C13 Fe2 C12 40.2(2)
C7 Fe2 C12 115.8(3)
C33 P4 C45 107.5(3)
C33 P4 C39 101.8(3)
C45 P4 C39 99.4(3)
C33 P4 Pd1 116.1(2)
C45 P4 Pd1 110.3(2)
C39 P4 Pd1 119.9(2)
C22 N5 C23 107.9(5)
C22 N5 Pd1 115.7(4)
C23 N5 Pd1 135.9(4)
C22 N6 C24 108.5(5)
C22 N6 C26 126.7(6)
C24 N6 C26 122.2(5)
C8 C7 C11 105.5(5)
C8 C7 Pd1 141.1(5)
C11 C7 Pd1 113.0(4)
C8 C7 Fe2 69.3(3)
C11 C7 Fe2 67.8(3)
Pd1 C7 Fe2 130.5(3)
C9 C8 C7 108.8(6)
C9 C8 Fe2 68.8(3)
C7 C8 Fe2 70.1(3)
C10 C9 C8 109.7(6)
C10 C9 Fe2 69.8(3)
C8 C9 Fe2 71.0(4)
C9 C10 C11 106.5(6)
C9 C10 Fe2 69.9(4)
C11 C10 Fe2 69.1(3)
C7 C11 C10 109.5(5)
C7 C11 C22 115.6(5)
C10 C11 C22 134.9(6)
C7 C11 Fe2 71.2(4)
C10 C11 Fe2 69.4(4)
C22 C11 Fe2 126.5(4)
C16 C12 C13 108.3(6)
C16 C12 C17 125.6(6)
C13 C12 C17 126.0(6)
C16 C12 Fe2 69.6(4)
C13 C12 Fe2 69.7(3)
C17 C12 Fe2 129.3(5)
C12 C13 C14 107.9(6)
C12 C13 C18 124.8(7)
C14 C13 C18 127.4(6)
C12 C13 Fe2 70.1(3)
C14 C13 Fe2 67.9(4)
C18 C13 Fe2 127.5(5)
C15 C14 C13 107.5(6)
C15 C14 C19 126.2(6)
C13 C14 C19 126.1(7)
C15 C14 Fe2 70.2(4)
C13 C14 Fe2 71.1(4)
C19 C14 Fe2 128.1(5)
C16 C15 C14 108.3(6)
C16 C15 C20 126.0(6)
C14 C15 C20 125.7(6)
C16 C15 Fe2 70.5(3)
C14 C15 Fe2 68.7(4)
C20 C15 Fe2 126.5(5)
C15 C16 C12 108.0(6)
C15 C16 C21 127.0(6)
C12 C16 C21 125.1(6)
C15 C16 Fe2 69.0(4)
C12 C16 Fe2 70.2(4)
C21 C16 Fe2 126.9(5)
N5 C22 N6 115.6(5)
N5 C22 C11 115.7(5)
N6 C22 C11 128.6(5)
N5 C23 C27 112.3(5)
N5 C23 C24 102.3(5)
C27 C23 C24 113.3(5)
N6 C24 C25 112.1(6)
N6 C24 C23 103.0(5)
C25 C24 C23 112.1(5)
C28 C27 C32 118.4(6)
C28 C27 C23 120.6(6)
C32 C27 C23 120.8(6)
C27 C28 C29 121.1(7)
C28 C29 C30 119.9(7)
C31 C30 C29 119.4(7)
C30 C31 C32 119.7(7)
C27 C32 C31 121.2(7)
C38 C33 C34 117.9(7)
C38 C33 P4 120.6(5)
C34 C33 P4 121.5(5)
C35 C34 C33 122.7(8)
C34 C35 C36 118.8(8)
C37 C36 C35 119.3(7)
C36 C37 C38 122.5(8)
C33 C38 C37 118.8(7)
C44 C39 C40 118.9(6)
C44 C39 P4 121.5(5)
C40 C39 P4 119.4(5)
C39 C40 C41 119.7(6)
C42 C41 C40 121.5(6)
C41 C42 C43 118.7(6)
C42 C43 C44 120.1(6)
C39 C44 C43 121.1(6)
C46 C45 C50 118.3(7)
C46 C45 P4 118.4(6)
C50 C45 P4 122.7(6)
C45 C46 C47 121.5(8)
C48 C47 C46 119.7(9)
C49 C48 C47 119.9(7)
C48 C49 C50 120.6(8)
C49 C50 C45 120.0(8)
C9 C8 H8 125.6
C7 C8 H8 125.6
Fe2 C8 H8 127.1
C10 C9 H9 125.1
C8 C9 H9 125.1
Fe2 C9 H9 125.6
C9 C10 H10 126.7
C11 C10 H10 126.7
Fe2 C10 H10 125.8
C12 C17 H17A 109.5
C12 C17 H17B 109.5
H17A C17 H17B 109.5
C12 C17 H17C 109.5
H17A C17 H17C 109.5
H17B C17 H17C 109.5
C13 C18 H18A 109.5
C13 C18 H18B 109.5
H18A C18 H18B 109.5
C13 C18 H18C 109.5
H18A C18 H18C 109.5
H18B C18 H18C 109.5
C14 C19 H19A 109.5
C14 C19 H19B 109.5
H19A C19 H19B 109.5
C14 C19 H19C 109.5
H19A C19 H19C 109.5
H19B C19 H19C 109.5
C15 C20 H20A 109.5
C15 C20 H20B 109.5
H20A C20 H20B 109.5
C15 C20 H20C 109.5
H20A C20 H20C 109.5
H20B C20 H20C 109.5
C16 C21 H21A 109.5
C16 C21 H21B 109.5
H21A C21 H21B 109.5
C16 C21 H21C 109.5
H21A C21 H21C 109.5
H21B C21 H21C 109.5
N5 C23 H23 112.0
C27 C23 H23 107.3
C24 C23 H23 109.6
N6 C24 H24 112.8
C25 C24 H24 107.1
C23 C24 H24 109.7
C24 C25 H25A 110.9
C24 C25 H25B 108.3
H25A C25 H25B 109.5
C24 C25 H25C 109.2
H25A C25 H25C 109.5
H25B C25 H25C 109.5
N6 C26 H26A 109.2
N6 C26 H26B 109.2
H26A C26 H26B 109.5
N6 C26 H26C 110.0
H26A C26 H26C 109.5
H26B C26 H26C 109.5
C27 C28 H28 118.3
C29 C28 H28 120.5
C28 C29 H29 118.9
C30 C29 H29 121.2
C31 C30 H30 118.7
C29 C30 H30 121.8
C30 C31 H31 119.6
C32 C31 H31 120.7
C27 C32 H32 119.5
C31 C32 H32 119.3
C35 C34 H34 117.8
C33 C34 H34 119.5
C34 C35 H35 119.2
C36 C35 H35 122.0
C37 C36 H36 120.8
C35 C36 H36 119.9
C36 C37 H37 121.0
C38 C37 H37 116.5
C33 C38 H38 120.3
C37 C38 H38 121.0
C39 C40 H40 120.9
C41 C40 H40 119.4
C42 C41 H41 118.7
C40 C41 H41 119.8
C41 C42 H42 120.1
C43 C42 H42 121.2
C42 C43 H43 118.9
C44 C43 H43 121.0
C39 C44 H44 120.5
C43 C44 H44 118.5
C45 C46 H46 118.4
C47 C46 H46 120.1
C48 C47 H47 118.1
C46 C47 H47 122.2
C49 C48 H48 119.2
C47 C48 H48 120.9
C48 C49 H49 120.7
C50 C49 H49 118.7
C49 C50 H50 119.5
C45 C50 H50 120.5

loop_
_geom_bond_atom_site_label_1
_geom_bond_atom_site_label_2
_geom_bond_distance
Pd1 C7 2.028(6)
Pd1 N5 2.115(5)
Pd1 P4 2.2655(17)
Pd1 I3 2.6963(6)
Fe2 C14 2.031(7)
Fe2 C11 2.035(6)
Fe2 C10 2.040(6)
Fe2 C9 2.040(6)
Fe2 C15 2.051(6)
Fe2 C8 2.069(6)
Fe2 C16 2.072(6)
Fe2 C13 2.074(6)
Fe2 C7 2.080(6)
Fe2 C12 2.080(6)
P4 C33 1.833(7)
P4 C45 1.834(7)
P4 C39 1.844(6)
N5 C22 1.295(8)
N5 C23 1.510(8)
N6 C22 1.346(8)
N6 C24 1.449(8)
N6 C26 1.460(9)
C7 C8 1.439(9)
C7 C11 1.441(8)
C8 C9 1.415(10)
C9 C10 1.404(9)
C10 C11 1.442(8)
C11 C22 1.464(8)
C12 C16 1.428(9)
C12 C13 1.429(9)
C12 C17 1.497(9)
C13 C14 1.439(10)
C13 C18 1.494(10)
C14 C15 1.435(10)
C14 C19 1.494(10)
C15 C16 1.427(9)
C15 C20 1.505(9)
C16 C21 1.494(9)
C23 C27 1.542(9)
C23 C24 1.554(8)
C24 C25 1.539(10)
C27 C28 1.374(9)
C27 C32 1.382(9)
C28 C29 1.384(10)
C29 C30 1.385(11)
C30 C31 1.384(11)
C31 C32 1.384(10)
C33 C38 1.388(9)
C33 C34 1.405(10)
C34 C35 1.363(11)
C35 C36 1.400(14)
C36 C37 1.357(12)
C37 C38 1.397(10)
C39 C44 1.390(9)
C39 C40 1.393(8)
C40 C41 1.394(10)
C41 C42 1.386(10)
C42 C43 1.391(9)
C43 C44 1.394(9)
C45 C46 1.362(10)
C45 C50 1.411(10)
C46 C47 1.387(10)
C47 C48 1.383(14)
C48 C49 1.361(14)
C49 C50 1.385(11)
C8 H8 0.9300
C9 H9 0.9300
C10 H10 0.9300
C17 H17A 0.9600
C17 H17B 0.9600
C17 H17C 0.9600
C18 H18A 0.9600
C18 H18B 0.9600
C18 H18C 0.9600
C19 H19A 0.9600
C19 H19B 0.9600
C19 H19C 0.9600
C20 H20A 0.9600
C20 H20B 0.9600
C20 H20C 0.9600
C21 H21A 0.9600
C21 H21B 0.9600
C21 H21C 0.9600
C23 H23 0.9598
C24 H24 0.9599
C25 H25A 0.9601
C25 H25B 0.9600
C25 H25C 0.9600
C26 H26A 0.9601
C26 H26B 0.9600
C26 H26C 0.9600
C28 H28 0.9598
C29 H29 0.9599
C30 H30 0.9600
C31 H31 0.9600
C32 H32 0.9601
C34 H34 0.9601
C35 H35 0.9599
C36 H36 0.9600
C37 H37 0.9600
C38 H38 0.9601
C40 H40 0.9600
C41 H41 0.9600
C42 H42 0.9599
C43 H43 0.9601
C44 H44 0.9600
C46 H46 0.9601
C47 H47 0.9599
C48 H48 0.9601
C49 H49 0.9599
C50 H50 0.9602

loop_
_geom_torsion_atom_site_label_1
_geom_torsion_atom_site_label_2
_geom_torsion_atom_site_label_3
_geom_torsion_atom_site_label_4
_geom_torsion
C7 Pd1 P4 C33 120.6(3)
N5 Pd1 P4 C33 175(2)
I3 Pd1 P4 C33 -66.2(3)
C7 Pd1 P4 C45 -116.8(3)
N5 Pd1 P4 C45 -63(2)
I3 Pd1 P4 C45 56.4(2)
C7 Pd1 P4 C39 -2.4(3)
N5 Pd1 P4 C39 51(2)
I3 Pd1 P4 C39 170.8(2)
C7 Pd1 N5 C22 5.8(5)
P4 Pd1 N5 C22 -49(2)
I3 Pd1 N5 C22 -167.8(4)
C7 Pd1 N5 C23 175.8(6)
P4 Pd1 N5 C23 121.3(19)
I3 Pd1 N5 C23 2.1(6)
N5 Pd1 C7 C8 -176.5(7)
P4 Pd1 C7 C8 -0.1(7)
I3 Pd1 C7 C8 -133.6(9)
N5 Pd1 C7 C11 -4.9(4)
P4 Pd1 C7 C11 171.5(4)
I3 Pd1 C7 C11 37.9(13)
N5 Pd1 C7 Fe2 75.0(4)
P4 Pd1 C7 Fe2 -108.7(4)
I3 Pd1 C7 Fe2 117.8(9)
C14 Fe2 C7 C8 179.7(4)
C11 Fe2 C7 C8 117.5(5)
C10 Fe2 C7 C8 79.9(4)
C9 Fe2 C7 C8 36.7(4)
C15 Fe2 C7 C8 105(4)
C16 Fe2 C7 C8 -54.6(5)
C13 Fe2 C7 C8 -138.6(4)
C12 Fe2 C7 C8 -94.2(4)
C14 Fe2 C7 C11 62.2(5)
C10 Fe2 C7 C11 -37.6(3)
C9 Fe2 C7 C11 -80.8(4)
C15 Fe2 C7 C11 -12(4)
C8 Fe2 C7 C11 -117.5(5)
C16 Fe2 C7 C11 -172.1(4)
C13 Fe2 C7 C11 103.9(4)
C12 Fe2 C7 C11 148.3(3)
C14 Fe2 C7 Pd1 -39.7(6)
C11 Fe2 C7 Pd1 -102.0(5)
C10 Fe2 C7 Pd1 -139.5(5)
C9 Fe2 C7 Pd1 177.2(5)
C15 Fe2 C7 Pd1 -114(4)
C8 Fe2 C7 Pd1 140.5(6)
C16 Fe2 C7 Pd1 86.0(6)
C13 Fe2 C7 Pd1 1.9(5)
C12 Fe2 C7 Pd1 46.3(5)
C11 C7 C8 C9 0.5(7)
Pd1 C7 C8 C9 172.4(6)
Fe2 C7 C8 C9 -58.0(4)
C11 C7 C8 Fe2 58.5(4)
Pd1 C7 C8 Fe2 -129.6(7)
C14 Fe2 C8 C9 114(11)
C11 Fe2 C8 C9 81.7(4)
C10 Fe2 C8 C9 36.9(4)
C15 Fe2 C8 C9 -53.4(6)
C16 Fe2 C8 C9 -91.3(4)
C13 Fe2 C8 C9 -172.9(4)
C7 Fe2 C8 C9 120.6(6)
C12 Fe2 C8 C9 -134.9(4)
C14 Fe2 C8 C7 -7(11)
C11 Fe2 C8 C7 -38.9(3)
C10 Fe2 C8 C7 -83.7(4)
C9 Fe2 C8 C7 -120.6(6)
C15 Fe2 C8 C7 -174.0(4)
C16 Fe2 C8 C7 148.1(4)
C13 Fe2 C8 C7 66.5(5)
C12 Fe2 C8 C7 104.5(4)
C7 C8 C9 C10 -0.5(7)
Fe2 C8 C9 C10 -59.3(4)
C7 C8 C9 Fe2 58.8(4)
C14 Fe2 C9 C10 -57.4(6)
C11 Fe2 C9 C10 39.2(4)
C15 Fe2 C9 C10 -92.6(4)
C8 Fe2 C9 C10 120.5(6)
C16 Fe2 C9 C10 -135.5(4)
C13 Fe2 C9 C10 -161(3)
C7 Fe2 C9 C10 83.5(4)
C12 Fe2 C9 C10 -171.0(4)
C14 Fe2 C9 C8 -177.8(4)
C11 Fe2 C9 C8 -81.2(4)
C10 Fe2 C9 C8 -120.5(6)
C15 Fe2 C9 C8 146.9(4)
C16 Fe2 C9 C8 104.1(4)
C13 Fe2 C9 C8 79(4)
C7 Fe2 C9 C8 -37.0(4)
C12 Fe2 C9 C8 68.5(5)
C8 C9 C10 C11 0.3(7)
Fe2 C9 C10 C11 -59.7(4)
C8 C9 C10 Fe2 60.0(4)
C14 Fe2 C10 C9 144.7(4)
C11 Fe2 C10 C9 -117.6(5)
C15 Fe2 C10 C9 101.3(4)
C8 Fe2 C10 C9 -36.9(4)
C16 Fe2 C10 C9 64.4(5)
C13 Fe2 C10 C9 177.3(5)
C7 Fe2 C10 C9 -80.5(4)
C12 Fe2 C10 C9 56(2)
C14 Fe2 C10 C11 -97.7(4)
C9 Fe2 C10 C11 117.6(5)
C15 Fe2 C10 C11 -141.1(4)
C8 Fe2 C10 C11 80.8(4)
C16 Fe2 C10 C11 -178.0(4)
C13 Fe2 C10 C11 -65.1(6)
C7 Fe2 C10 C11 37.2(4)
C12 Fe2 C10 C11 173.5(19)
C8 C7 C11 C10 -0.3(7)
Pd1 C7 C11 C10 -174.9(4)
Fe2 C7 C11 C10 59.1(4)
C8 C7 C11 C22 178.4(5)
Pd1 C7 C11 C22 3.8(6)
Fe2 C7 C11 C22 -122.2(5)
C8 C7 C11 Fe2 -59.4(4)
Pd1 C7 C11 Fe2 126.1(3)
C9 C10 C11 C7 0.0(7)
Fe2 C10 C11 C7 -60.1(4)
C9 C10 C11 C22 -178.3(6)
Fe2 C10 C11 C22 121.5(7)
C9 C10 C11 Fe2 60.2(4)
C14 Fe2 C11 C7 -140.6(4)
C10 Fe2 C11 C7 120.2(5)
C9 Fe2 C11 C7 82.1(4)
C15 Fe2 C11 C7 178.8(4)
C8 Fe2 C11 C7 38.5(3)
C16 Fe2 C11 C7 133(2)
C13 Fe2 C11 C7 -96.1(4)
C12 Fe2 C11 C7 -58.2(6)
C14 Fe2 C11 C10 99.1(4)
C9 Fe2 C11 C10 -38.1(4)
C15 Fe2 C11 C10 58.6(5)
C8 Fe2 C11 C10 -81.7(4)
C16 Fe2 C11 C10 13(2)
C13 Fe2 C11 C10 143.7(4)
C7 Fe2 C11 C10 -120.2(5)
C12 Fe2 C11 C10 -178.5(4)
C14 Fe2 C11 C22 -32.2(6)
C10 Fe2 C11 C22 -131.3(7)
C9 Fe2 C11 C22 -169.5(6)
C15 Fe2 C11 C22 -72.8(6)
C8 Fe2 C11 C22 146.9(6)
C16 Fe2 C11 C22 -118(2)
C13 Fe2 C11 C22 12.4(6)
C7 Fe2 C11 C22 108.4(6)
C12 Fe2 C11 C22 50.2(7)
C14 Fe2 C12 C16 -82.1(4)
C11 Fe2 C12 C16 -178.0(4)
C10 Fe2 C12 C16 10(2)
C9 Fe2 C12 C16 59.0(5)
C15 Fe2 C12 C16 -37.7(4)
C8 Fe2 C12 C16 99.4(4)
C13 Fe2 C12 C16 -119.7(6)
C7 Fe2 C12 C16 143.8(4)
C14 Fe2 C12 C13 37.6(4)
C11 Fe2 C12 C13 -58.3(6)
C10 Fe2 C12 C13 129(2)
C9 Fe2 C12 C13 178.7(4)
C15 Fe2 C12 C13 82.1(4)
C8 Fe2 C12 C13 -140.9(4)
C16 Fe2 C12 C13 119.7(6)
C7 Fe2 C12 C13 -96.5(4)
C14 Fe2 C12 C17 158.0(7)
C11 Fe2 C12 C17 62.1(8)
C10 Fe2 C12 C17 -110(2)
C9 Fe2 C12 C17 -60.9(8)
C15 Fe2 C12 C17 -157.5(7)
C8 Fe2 C12 C17 -20.5(7)
C16 Fe2 C12 C17 -119.9(8)
C13 Fe2 C12 C17 120.4(8)
C7 Fe2 C12 C17 23.9(7)
C16 C12 C13 C14 1.5(7)
C17 C12 C13 C14 178.0(6)
Fe2 C12 C13 C14 -57.5(4)
C16 C12 C13 C18 -178.6(6)
C17 C12 C13 C18 -2.0(10)
Fe2 C12 C13 C18 122.4(7)
C16 C12 C13 Fe2 59.0(4)
C17 C12 C13 Fe2 -124.5(7)
C14 Fe2 C13 C12 -120.0(6)
C11 Fe2 C13 C12 148.1(4)
C10 Fe2 C13 C12 -169.9(4)
C9 Fe2 C13 C12 -11(4)
C15 Fe2 C13 C12 -81.1(4)
C8 Fe2 C13 C12 62.2(6)
C16 Fe2 C13 C12 -37.3(4)
C7 Fe2 C13 C12 102.8(4)
C11 Fe2 C13 C14 -92.0(4)
C10 Fe2 C13 C14 -49.9(6)
C9 Fe2 C13 C14 109(4)
C15 Fe2 C13 C14 38.9(4)
C8 Fe2 C13 C14 -177.8(4)
C16 Fe2 C13 C14 82.7(4)
C7 Fe2 C13 C14 -137.3(4)
C12 Fe2 C13 C14 120.0(6)
C14 Fe2 C13 C18 120.9(8)
C11 Fe2 C13 C18 29.0(8)
C10 Fe2 C13 C18 71.0(9)
C9 Fe2 C13 C18 -130(3)
C15 Fe2 C13 C18 159.8(7)
C8 Fe2 C13 C18 -56.9(8)
C16 Fe2 C13 C18 -156.4(7)
C7 Fe2 C13 C18 -16.3(7)
C12 Fe2 C13 C18 -119.1(9)
C12 C13 C14 C15 -2.2(7)
C18 C13 C14 C15 177.9(7)
Fe2 C13 C14 C15 -61.1(4)
C12 C13 C14 C19 -177.2(6)
C18 C13 C14 C19 2.9(11)
Fe2 C13 C14 C19 123.9(7)
C12 C13 C14 Fe2 58.8(4)
C18 C13 C14 Fe2 -121.1(7)
C11 Fe2 C14 C15 -135.8(4)
C10 Fe2 C14 C15 -91.3(4)
C9 Fe2 C14 C15 -55.5(6)
C8 Fe2 C14 C15 -167(11)
C16 Fe2 C14 C15 37.2(4)
C13 Fe2 C14 C15 117.4(5)
C7 Fe2 C14 C15 -174.2(4)
C12 Fe2 C14 C15 80.5(4)
C11 Fe2 C14 C13 106.7(4)
C10 Fe2 C14 C13 151.3(4)
C9 Fe2 C14 C13 -172.9(4)
C15 Fe2 C14 C13 -117.4(5)
C8 Fe2 C14 C13 75(11)
C16 Fe2 C14 C13 -80.2(4)
C7 Fe2 C14 C13 68.3(5)
C12 Fe2 C14 C13 -36.9(4)
C11 Fe2 C14 C19 -14.9(8)
C10 Fe2 C14 C19 29.7(7)
C9 Fe2 C14 C19 65.5(8)
C15 Fe2 C14 C19 121.0(8)
C8 Fe2 C14 C19 -46(11)
C16 Fe2 C14 C19 158.2(7)
C13 Fe2 C14 C19 -121.6(8)
C7 Fe2 C14 C19 -53.2(8)
C12 Fe2 C14 C19 -158.5(7)
C13 C14 C15 C16 2.1(7)
C19 C14 C15 C16 177.1(6)
Fe2 C14 C15 C16 -59.6(4)
C13 C14 C15 C20 -177.9(6)
C19 C14 C15 C20 -2.9(11)
Fe2 C14 C15 C20 120.4(7)
C13 C14 C15 Fe2 61.7(4)
C19 C14 C15 Fe2 -123.3(7)
C14 Fe2 C15 C16 119.7(6)
C11 Fe2 C15 C16 -172.8(4)
C10 Fe2 C15 C16 -136.7(4)
C9 Fe2 C15 C16 -94.3(4)
C8 Fe2 C15 C16 -60.8(6)
C13 Fe2 C15 C16 80.9(4)
C7 Fe2 C15 C16 -161(4)
C12 Fe2 C15 C16 37.4(4)
C11 Fe2 C15 C14 67.4(5)
C10 Fe2 C15 C14 103.6(4)
C9 Fe2 C15 C14 146.0(4)
C8 Fe2 C15 C14 179.5(4)
C16 Fe2 C15 C14 -119.7(6)
C13 Fe2 C15 C14 -38.8(4)
C7 Fe2 C15 C14 79(4)
C12 Fe2 C15 C14 -82.3(4)
C14 Fe2 C15 C20 -119.4(8)
C11 Fe2 C15 C20 -52.0(8)
C10 Fe2 C15 C20 -15.8(7)
C9 Fe2 C15 C20 26.6(7)
C8 Fe2 C15 C20 60.1(8)
C16 Fe2 C15 C20 120.9(8)
C13 Fe2 C15 C20 -158.2(7)
C7 Fe2 C15 C20 -41(4)
C12 Fe2 C15 C20 158.3(7)
C14 C15 C16 C12 -1.2(7)
C20 C15 C16 C12 178.8(6)
Fe2 C15 C16 C12 -59.6(4)
C14 C15 C16 C21 179.5(6)
C20 C15 C16 C21 -0.6(11)
Fe2 C15 C16 C21 121.0(7)
C14 C15 C16 Fe2 58.4(4)
C20 C15 C16 Fe2 -121.6(7)
C13 C12 C16 C15 -0.2(7)
C17 C12 C16 C15 -176.8(6)
Fe2 C12 C16 C15 58.8(4)
C13 C12 C16 C21 179.2(6)
C17 C12 C16 C21 2.6(11)
Fe2 C12 C16 C21 -121.8(6)
C13 C12 C16 Fe2 -59.1(4)
C17 C12 C16 Fe2 124.4(7)
C14 Fe2 C16 C15 -37.8(4)
C11 Fe2 C16 C15 51(2)
C10 Fe2 C16 C15 62.4(5)
C9 Fe2 C16 C15 100.1(4)
C8 Fe2 C16 C15 142.9(4)
C13 Fe2 C16 C15 -82.1(4)
C7 Fe2 C16 C15 177.9(4)
C12 Fe2 C16 C15 -119.3(6)
C14 Fe2 C16 C12 81.5(4)
C11 Fe2 C16 C12 170(2)
C10 Fe2 C16 C12 -178.3(4)
C9 Fe2 C16 C12 -140.5(4)
C15 Fe2 C16 C12 119.3(6)
C8 Fe2 C16 C12 -97.8(4)
C13 Fe2 C16 C12 37.3(4)
C7 Fe2 C16 C12 -62.8(5)
C14 Fe2 C16 C21 -158.9(7)
C11 Fe2 C16 C21 -70(2)
C10 Fe2 C16 C21 -58.7(7)
C9 Fe2 C16 C21 -21.0(6)
C15 Fe2 C16 C21 -121.1(7)
C8 Fe2 C16 C21 21.8(7)
C13 Fe2 C16 C21 156.8(7)
C7 Fe2 C16 C21 56.8(8)
C12 Fe2 C16 C21 119.6(7)
C23 N5 C22 N6 -0.2(7)
Pd1 N5 C22 N6 172.4(4)
C23 N5 C22 C11 -178.0(5)
Pd1 N5 C22 C11 -5.3(7)
C24 N6 C22 N5 -10.6(8)
C26 N6 C22 N5 -172.4(6)
C24 N6 C22 C11 166.8(6)
C26 N6 C22 C11 5.0(10)
C7 C11 C22 N5 1.1(7)
C10 C11 C22 N5 179.3(6)
Fe2 C11 C22 N5 -83.8(6)
C7 C11 C22 N6 -176.3(6)
C10 C11 C22 N6 1.9(11)
Fe2 C11 C22 N6 98.9(7)
C22 N5 C23 C27 -112.0(6)
Pd1 N5 C23 C27 77.6(7)
C22 N5 C23 C24 9.9(6)
Pd1 N5 C23 C24 -160.6(5)
C22 N6 C24 C25 -105.0(6)
C26 N6 C24 C25 57.8(8)
C22 N6 C24 C23 15.7(7)
C26 N6 C24 C23 178.5(6)
N5 C23 C24 N6 -15.0(6)
C27 C23 C24 N6 106.2(6)
N5 C23 C24 C25 105.7(6)
C27 C23 C24 C25 -133.1(6)
N5 C23 C27 C28 -117.2(6)
C24 C23 C27 C28 127.4(6)
N5 C23 C27 C32 67.9(7)
C24 C23 C27 C32 -47.5(8)
C32 C27 C28 C29 -4.3(11)
C23 C27 C28 C29 -179.4(7)
C27 C28 C29 C30 1.5(12)
C28 C29 C30 C31 1.2(12)
C29 C30 C31 C32 -1.0(12)
C28 C27 C32 C31 4.5(11)
C23 C27 C32 C31 179.6(7)
C30 C31 C32 C27 -1.9(13)
C45 P4 C33 C38 -114.0(6)
C39 P4 C33 C38 142.0(6)
Pd1 P4 C33 C38 10.0(7)
C45 P4 C33 C34 66.5(7)
C39 P4 C33 C34 -37.4(7)
Pd1 P4 C33 C34 -169.5(5)
C38 C33 C34 C35 2.3(12)
P4 C33 C34 C35 -178.2(6)
C33 C34 C35 C36 -0.4(13)
C34 C35 C36 C37 -1.1(12)
C35 C36 C37 C38 0.7(12)
C34 C33 C38 C37 -2.7(11)
P4 C33 C38 C37 177.8(5)
C36 C37 C38 C33 1.3(11)
C33 P4 C39 C44 -39.1(6)
C45 P4 C39 C44 -149.4(6)
Pd1 P4 C39 C44 90.6(5)
C33 P4 C39 C40 145.9(5)
C45 P4 C39 C40 35.7(6)
Pd1 P4 C39 C40 -84.4(5)
C44 C39 C40 C41 -1.3(10)
P4 C39 C40 C41 173.8(5)
C39 C40 C41 C42 -1.2(10)
C40 C41 C42 C43 2.6(10)
C41 C42 C43 C44 -1.5(10)
C40 C39 C44 C43 2.5(10)
P4 C39 C44 C43 -172.5(5)
C42 C43 C44 C39 -1.1(10)
C33 P4 C45 C46 162.3(6)
C39 P4 C45 C46 -92.0(6)
Pd1 P4 C45 C46 34.9(6)
C33 P4 C45 C50 -26.5(7)
C39 P4 C45 C50 79.2(6)
Pd1 P4 C45 C50 -153.9(5)
C50 C45 C46 C47 0.0(12)
P4 C45 C46 C47 171.6(7)
C45 C46 C47 C48 0.8(13)
C46 C47 C48 C49 -0.2(14)
C47 C48 C49 C50 -1.2(14)
C48 C49 C50 C45 2.0(12)
C46 C45 C50 C49 -1.4(11)
P4 C45 C50 C49 -172.6(6)
